data_2228056
loop_
_publ_author_name
'Fan, Liming'
'Wei, Peihai'
'Pang, Shuming'
'Zhang, Xiutang'

_publ_section_title
;
 Tris(2,2'-bipyridine)nickel(II) hexamolybdate
;
_journal_coeditor_code WM2381
_journal_issue 9
_journal_name_full 'Acta Crystallographica Section E'
_journal_page_first m1119
_journal_paper_doi 10.1107/S1600536810032058
_journal_volume 66
_journal_year 2010
_chemical_formula_iupac '[Ni (C10 H8 N2)3] [Mo6 O19]'
_chemical_formula_moiety 'C30 H24 N6 Ni 2+, Mo6 O19 2-'
_chemical_formula_sum 'C30 H24 Mo6 N6 Ni O19'
_chemical_formula_weight 1406.90
_chemical_name_systematic
;
Tris(2,2'-bipyridine)nickel(II) hexamolybdate
;
_space_group_IT_number 14
_symmetry_cell_setting monoclinic
_symmetry_space_group_name_Hall '-P 2yn'
_symmetry_space_group_name_H-M 'P 1 21/n 1'
_atom_sites_solution_hydrogens geom
_atom_sites_solution_primary direct
_atom_sites_solution_secondary difmap
_audit_creation_method SHELXL-97
_cell_angle_alpha 90.00
_cell_angle_beta 101.1140(10)
_cell_angle_gamma 90.00
_cell_formula_units_Z 4
_cell_length_a 12.3549(7)
_cell_length_b 18.9866(10)
_cell_length_c 17.1974(9)
_cell_measurement_reflns_used 9988
_cell_measurement_temperature 296(2)
_cell_measurement_theta_max 26.72
_cell_measurement_theta_min 2.25
_cell_volume 3958.5(4)
_computing_cell_refinement 'SAINT-Plus (Bruker, 2001)'
_computing_data_collection 'APEX2 (Bruker, 2004)'
_computing_data_reduction 'SAINT-Plus (Bruker, 2001)'
_computing_molecular_graphics 'SHELXTL (Sheldrick, 2008)'
_computing_publication_material 'SHELXTL (Sheldrick, 2008)'
_computing_structure_refinement 'SHELXL97 (Sheldrick, 2008)'
_computing_structure_solution 'SHELXS97 (Sheldrick, 2008)'
_diffrn_ambient_temperature 296(2)
_diffrn_measured_fraction_theta_full 0.998
_diffrn_measured_fraction_theta_max 0.998
_diffrn_measurement_device_type 'Bruker APEXII CCD'
_diffrn_measurement_method 'phi and omega scans'
_diffrn_radiation_monochromator graphite
_diffrn_radiation_source 'fine-focus sealed tube'
_diffrn_radiation_type MoK\a
_diffrn_radiation_wavelength 0.71073
_diffrn_reflns_av_R_equivalents 0.0265
_diffrn_reflns_av_sigmaI/netI 0.0225
_diffrn_reflns_limit_h_max 14
_diffrn_reflns_limit_h_min -14
_diffrn_reflns_limit_k_max 22
_diffrn_reflns_limit_k_min -22
_diffrn_reflns_limit_l_max 20
_diffrn_reflns_limit_l_min -20
_diffrn_reflns_number 27627
_diffrn_reflns_theta_full 25.00
_diffrn_reflns_theta_max 25.00
_diffrn_reflns_theta_min 2.16
_diffrn_standards_number 0
_exptl_absorpt_coefficient_mu 2.391
_exptl_absorpt_correction_T_max 0.8317
_exptl_absorpt_correction_T_min 0.7623
_exptl_absorpt_correction_type multi-scan
_exptl_absorpt_process_details '(SADABS; Bruker, 2001)'
_exptl_crystal_colour green
_exptl_crystal_density_diffrn 2.361
_exptl_crystal_density_method 'not measured'
_exptl_crystal_description block
_exptl_crystal_F_000 2712
_exptl_crystal_size_max 0.12
_exptl_crystal_size_mid 0.10
_exptl_crystal_size_min 0.08
_refine_diff_density_max 0.474
_refine_diff_density_min -0.536
_refine_ls_extinction_method none
_refine_ls_goodness_of_fit_ref 1.001
_refine_ls_hydrogen_treatment constr
_refine_ls_matrix_type full
_refine_ls_number_parameters 559
_refine_ls_number_reflns 6968
_refine_ls_number_restraints 0
_refine_ls_restrained_S_all 1.001
_refine_ls_R_factor_all 0.0333
_refine_ls_R_factor_gt 0.0234
_refine_ls_shift/su_max 0.009
_refine_ls_shift/su_mean 0.002
_refine_ls_structure_factor_coef Fsqd
_refine_ls_weighting_details 'calc w=1/[\s^2^(Fo^2^)+(0.0470P)^2^+0.0562P] where P=(Fo^2^+2Fc^2^)/3'
_refine_ls_weighting_scheme calc
_refine_ls_wR_factor_gt 0.0652
_refine_ls_wR_factor_ref 0.0721
_reflns_number_gt 5819
_reflns_number_total 6968
_reflns_threshold_expression I>2\s(I)
_cod_data_source_file wm2381.cif
_cod_data_source_block I
_cod_original_sg_symbol_H-M 'P 21/n'
_cod_database_code 2228056
_cod_database_fobs_code 2228056

loop_
_symmetry_equiv_pos_as_xyz
'x, y, z'
'-x+1/2, y+1/2, -z+1/2'
'-x, -y, -z'
'x-1/2, -y-1/2, z-1/2'

loop_
_atom_site_type_symbol
_atom_site_label
_atom_site_fract_x
_atom_site_fract_y
_atom_site_fract_z
_atom_site_U_iso_or_equiv
_atom_site_adp_type
_atom_site_calc_flag
_atom_site_refinement_flags
_atom_site_occupancy
_atom_site_disorder_assembly
_atom_site_disorder_group
C C1 0.2047(3) 0.7484(2) 0.7553(2) 0.0372(8) Uani d . 1 . .
H H1 0.1832 0.7861 0.7834 0.045 Uiso calc R 1 . .
C C2 0.1962(3) 0.6817(2) 0.7838(2) 0.0427(9) Uani d . 1 . .
H H2 0.1696 0.6743 0.8302 0.051 Uiso calc R 1 . .
C C3 0.2280(3) 0.6259(2) 0.7419(2) 0.0477(10) Uani d . 1 . .
H H3 0.2229 0.5799 0.7596 0.057 Uiso calc R 1 . .
C C4 0.2672(3) 0.63901(19) 0.6741(2) 0.0437(9) Uani d . 1 . .
H H4 0.2883 0.6019 0.6450 0.052 Uiso calc R 1 . .
C C5 0.2752(3) 0.70811(17) 0.6490(2) 0.0313(8) Uani d . 1 . .
C C6 0.3212(3) 0.72633(18) 0.5787(2) 0.0342(8) Uani d . 1 . .
C C7 0.3484(3) 0.6771(2) 0.5263(2) 0.0471(10) Uani d . 1 . .
H H7 0.3358 0.6295 0.5334 0.057 Uiso calc R 1 . .
C C8 0.3943(4) 0.6991(2) 0.4636(2) 0.0530(11) Uani d . 1 . .
H H8 0.4127 0.6666 0.4279 0.064 Uiso calc R 1 . .
C C9 0.4126(3) 0.7691(2) 0.4546(2) 0.0469(10) Uani d . 1 . .
H H9 0.4441 0.7850 0.4129 0.056 Uiso calc R 1 . .
C C10 0.3838(3) 0.8157(2) 0.5080(2) 0.0405(9) Uani d . 1 . .
H H10 0.3962 0.8635 0.5013 0.049 Uiso calc R 1 . .
C C11 0.5056(3) 0.85816(19) 0.7315(2) 0.0409(9) Uani d . 1 . .
H H11 0.5233 0.8418 0.6845 0.049 Uiso calc R 1 . .
C C12 0.5877(3) 0.8614(2) 0.7979(3) 0.0469(10) Uani d . 1 . .
H H12 0.6594 0.8479 0.7956 0.056 Uiso calc R 1 . .
C C13 0.5618(3) 0.8847(2) 0.8674(3) 0.0478(10) Uani d . 1 . .
H H13 0.6158 0.8873 0.9132 0.057 Uiso calc R 1 . .
C C14 0.4549(3) 0.90433(19) 0.8687(2) 0.0427(9) Uani d . 1 . .
H H14 0.4356 0.9193 0.9157 0.051 Uiso calc R 1 . .
C C15 0.3769(3) 0.90155(17) 0.7999(2) 0.0310(7) Uani d . 1 . .
C C16 0.2599(3) 0.92287(16) 0.7947(2) 0.0301(7) Uani d . 1 . .
C C17 0.2196(3) 0.94944(19) 0.8589(2) 0.0411(9) Uani d . 1 . .
H H17 0.2662 0.9555 0.9078 0.049 Uiso calc R 1 . .
C C18 0.1088(3) 0.9667(2) 0.8489(2) 0.0447(9) Uani d . 1 . .
H H18 0.0802 0.9844 0.8912 0.054 Uiso calc R 1 . .
C C19 0.0415(3) 0.9576(2) 0.7760(2) 0.0459(10) Uani d . 1 . .
H H19 -0.0329 0.9693 0.7678 0.055 Uiso calc R 1 . .
C C20 0.0872(3) 0.93069(19) 0.7155(2) 0.0407(9) Uani d . 1 . .
H H20 0.0418 0.9243 0.6662 0.049 Uiso calc R 1 . .
C C21 0.3602(3) 1.00319(19) 0.5998(2) 0.0455(9) Uani d . 1 . .
H H21 0.4128 0.9962 0.6457 0.055 Uiso calc R 1 . .
C C22 0.3655(4) 1.0633(2) 0.5560(3) 0.0539(11) Uani d . 1 . .
H H22 0.4210 1.0962 0.5719 0.065 Uiso calc R 1 . .
C C23 0.2880(4) 1.0738(2) 0.4886(3) 0.0653(13) Uani d . 1 . .
H H23 0.2898 1.1140 0.4581 0.078 Uiso calc R 1 . .
C C24 0.2077(4) 1.0237(2) 0.4670(3) 0.0570(11) Uani d . 1 . .
H H24 0.1540 1.0303 0.4216 0.068 Uiso calc R 1 . .
C C25 0.2060(3) 0.96389(18) 0.5121(2) 0.0360(8) Uani d . 1 . .
C C26 0.1217(3) 0.90776(18) 0.4935(2) 0.0349(8) Uani d . 1 . .
C C27 0.0483(3) 0.9037(2) 0.4220(2) 0.0529(11) Uani d . 1 . .
H H27 0.0494 0.9374 0.3828 0.064 Uiso calc R 1 . .
C C28 -0.0262(4) 0.8494(3) 0.4097(2) 0.0641(13) Uani d . 1 . .
H H28 -0.0764 0.8461 0.3620 0.077 Uiso calc R 1 . .
C C29 -0.0265(3) 0.8002(2) 0.4676(2) 0.0554(11) Uani d . 1 . .
H H29 -0.0772 0.7634 0.4602 0.066 Uiso calc R 1 . .
C C30 0.0501(3) 0.8061(2) 0.5371(2) 0.0439(9) Uani d . 1 . .
H H30 0.0504 0.7725 0.5765 0.053 Uiso calc R 1 . .
Mo Mo1 0.78107(3) 0.201308(17) 0.957341(19) 0.03791(9) Uani d . 1 . .
Mo Mo2 0.66433(3) 0.063859(18) 0.733433(19) 0.03975(10) Uani d . 1 . .
Mo Mo3 0.82030(2) 0.038531(16) 0.907938(19) 0.03494(9) Uani d . 1 . .
Mo Mo4 0.56817(2) 0.097421(17) 0.894435(19) 0.03583(9) Uani d . 1 . .
Mo Mo5 0.62406(3) 0.227585(18) 0.78320(2) 0.04239(10) Uani d . 1 . .
Mo Mo6 0.87528(2) 0.167533(17) 0.795574(19) 0.03537(9) Uani d . 1 . .
N N1 0.2427(2) 0.76195(14) 0.68892(16) 0.0305(6) Uani d . 1 . .
N N2 0.3387(2) 0.79591(15) 0.56930(16) 0.0328(7) Uani d . 1 . .
N N3 0.4013(2) 0.87750(14) 0.73126(16) 0.0320(6) Uani d . 1 . .
N N4 0.1938(2) 0.91327(14) 0.72410(17) 0.0329(6) Uani d . 1 . .
N N5 0.1243(2) 0.85861(15) 0.55014(16) 0.0336(6) Uani d . 1 . .
N N6 0.2817(2) 0.95434(14) 0.57853(17) 0.0336(7) Uani d . 1 . .
Ni Ni1 0.26519(3) 0.86154(2) 0.64110(2) 0.02895(11) Uani d . 1 . .
O O1 0.8233(2) 0.25281(15) 1.03673(16) 0.0553(7) Uani d . 1 . .
O O2 0.8935(2) -0.02945(14) 0.95332(18) 0.0530(7) Uani d . 1 . .
O O3 0.6193(2) 0.01285(17) 0.65399(17) 0.0612(8) Uani d . 1 . .
O O4 0.5487(2) 0.29421(16) 0.73646(19) 0.0661(9) Uani d . 1 . .
O O5 0.4599(2) 0.07256(15) 0.93400(16) 0.0505(7) Uani d . 1 . .
O O6 0.9841(2) 0.19293(15) 0.75756(17) 0.0508(7) Uani d . 1 . .
O O7 0.7549(2) 0.00033(12) 0.80675(15) 0.0426(6) Uani d . 1 . .
O O8 0.92547(19) 0.08525(12) 0.85333(15) 0.0382(6) Uani d . 1 . .
O O9 0.85473(18) 0.11392(13) 0.98427(14) 0.0385(6) Uani d . 1 . .
O O10 0.68230(19) 0.02940(12) 0.93946(14) 0.0380(6) Uani d . 1 . .
O O11 0.6499(2) 0.16021(13) 0.97714(14) 0.0406(6) Uani d . 1 . .
O O12 0.89135(19) 0.21893(12) 0.89103(15) 0.0388(6) Uani d . 1 . .
O O13 0.55100(19) 0.04720(13) 0.79866(15) 0.0400(6) Uani d . 1 . .
O O14 0.7956(2) 0.10435(14) 0.71345(14) 0.0444(6) Uani d . 1 . .
O O15 0.5892(2) 0.15067(14) 0.70706(14) 0.0457(6) Uani d . 1 . .
O O16 0.7612(2) 0.23554(13) 0.75091(15) 0.0452(6) Uani d . 1 . .
O O17 0.51973(19) 0.18101(13) 0.83857(15) 0.0428(6) Uani d . 1 . .
O O18 0.6892(2) 0.26559(12) 0.88422(16) 0.0466(6) Uani d . 1 . .
O O19 0.72228(16) 0.13273(10) 0.84515(12) 0.0287(5) Uani d . 1 . .

loop_
_atom_site_aniso_label
_atom_site_aniso_U_11
_atom_site_aniso_U_22
_atom_site_aniso_U_33
_atom_site_aniso_U_12
_atom_site_aniso_U_13
_atom_site_aniso_U_23
C1 0.0354(19) 0.045(2) 0.031(2) -0.0048(16) 0.0068(16) -0.0007(16)
C2 0.043(2) 0.049(2) 0.035(2) -0.0051(18) 0.0053(17) 0.0113(18)
C3 0.052(2) 0.038(2) 0.052(3) -0.0061(18) 0.007(2) 0.0122(19)
C4 0.052(2) 0.031(2) 0.047(2) -0.0004(17) 0.0077(19) -0.0009(17)
C5 0.0310(18) 0.0308(18) 0.0292(18) 0.0004(14) -0.0018(14) -0.0009(15)
C6 0.0374(19) 0.034(2) 0.0293(19) 0.0038(15) 0.0024(15) 0.0001(15)
C7 0.070(3) 0.033(2) 0.041(2) 0.0031(19) 0.017(2) -0.0066(17)
C8 0.072(3) 0.049(3) 0.042(2) 0.010(2) 0.019(2) -0.0105(19)
C9 0.053(2) 0.059(3) 0.031(2) 0.012(2) 0.0124(18) 0.0000(18)
C10 0.049(2) 0.041(2) 0.035(2) 0.0021(17) 0.0152(18) 0.0047(16)
C11 0.037(2) 0.039(2) 0.049(2) 0.0037(16) 0.0136(18) -0.0044(17)
C12 0.0312(19) 0.042(2) 0.065(3) 0.0029(17) 0.0023(19) -0.005(2)
C13 0.039(2) 0.043(2) 0.054(3) 0.0010(18) -0.0102(19) -0.0046(19)
C14 0.048(2) 0.043(2) 0.035(2) -0.0041(18) 0.0024(17) -0.0071(17)
C15 0.0348(18) 0.0252(17) 0.0335(19) -0.0018(14) 0.0080(15) 0.0007(14)
C16 0.0398(19) 0.0212(16) 0.0306(19) -0.0001(14) 0.0101(15) 0.0036(14)
C17 0.049(2) 0.040(2) 0.035(2) 0.0059(17) 0.0096(17) -0.0043(16)
C18 0.048(2) 0.047(2) 0.043(2) 0.0073(18) 0.0213(19) -0.0042(18)
C19 0.036(2) 0.048(2) 0.056(3) 0.0133(18) 0.0144(19) 0.0000(19)
C20 0.039(2) 0.045(2) 0.036(2) 0.0075(17) 0.0029(17) -0.0038(17)
C21 0.045(2) 0.041(2) 0.051(2) -0.0072(18) 0.0105(19) -0.0045(19)
C22 0.065(3) 0.034(2) 0.067(3) -0.014(2) 0.022(2) -0.005(2)
C23 0.094(4) 0.037(2) 0.070(3) -0.006(2) 0.027(3) 0.014(2)
C24 0.070(3) 0.045(2) 0.052(3) 0.002(2) 0.002(2) 0.016(2)
C25 0.043(2) 0.0325(19) 0.034(2) 0.0056(16) 0.0113(16) 0.0015(15)
C26 0.0335(19) 0.040(2) 0.0321(19) 0.0030(15) 0.0080(15) 0.0051(16)
C27 0.048(2) 0.072(3) 0.037(2) -0.009(2) 0.0019(19) 0.012(2)
C28 0.048(3) 0.105(4) 0.035(2) -0.019(3) -0.0030(19) 0.001(2)
C29 0.042(2) 0.075(3) 0.048(3) -0.023(2) 0.007(2) -0.006(2)
C30 0.038(2) 0.051(2) 0.044(2) -0.0113(18) 0.0117(18) 0.0042(18)
Mo1 0.03947(19) 0.03603(18) 0.03897(19) -0.00078(14) 0.00938(15) -0.00888(14)
Mo2 0.03436(18) 0.0506(2) 0.03378(19) -0.00618(14) 0.00537(14) -0.00796(15)
Mo3 0.03277(17) 0.03014(17) 0.04154(19) 0.00591(13) 0.00619(14) 0.00551(13)
Mo4 0.02880(17) 0.04349(19) 0.03698(19) 0.00007(13) 0.01082(13) 0.00503(14)
Mo5 0.03764(19) 0.0421(2) 0.0484(2) 0.01227(14) 0.01073(15) 0.01602(15)
Mo6 0.03013(17) 0.03729(18) 0.04096(19) -0.00224(13) 0.01251(14) 0.00231(14)
N1 0.0344(15) 0.0301(15) 0.0261(15) -0.0028(12) 0.0033(12) 0.0019(12)
N2 0.0369(16) 0.0336(16) 0.0287(16) 0.0019(13) 0.0080(13) -0.0001(12)
N3 0.0312(15) 0.0300(15) 0.0344(16) 0.0018(12) 0.0054(13) -0.0015(12)
N4 0.0319(15) 0.0318(15) 0.0350(17) 0.0048(12) 0.0064(13) 0.0019(12)
N5 0.0311(15) 0.0364(16) 0.0335(16) -0.0016(13) 0.0069(13) 0.0005(13)
N6 0.0352(16) 0.0285(15) 0.0378(17) -0.0021(12) 0.0089(13) -0.0007(13)
Ni1 0.0297(2) 0.0287(2) 0.0287(2) 0.00063(18) 0.00644(18) -0.00019(18)
O1 0.0588(18) 0.0545(17) 0.0537(18) -0.0036(14) 0.0139(15) -0.0208(14)
O2 0.0491(16) 0.0368(14) 0.071(2) 0.0091(12) 0.0052(14) 0.0127(14)
O3 0.0499(17) 0.083(2) 0.0496(18) -0.0156(16) 0.0074(14) -0.0250(16)
O4 0.0562(18) 0.0578(19) 0.083(2) 0.0200(15) 0.0104(17) 0.0318(17)
O5 0.0364(15) 0.0683(19) 0.0500(17) -0.0068(13) 0.0166(13) 0.0075(14)
O6 0.0387(15) 0.0616(18) 0.0562(18) -0.0080(13) 0.0190(13) 0.0004(14)
O7 0.0456(15) 0.0323(13) 0.0498(16) -0.0011(11) 0.0088(12) -0.0086(12)
O8 0.0291(12) 0.0359(13) 0.0509(16) 0.0035(10) 0.0107(11) -0.0012(12)
O9 0.0338(13) 0.0443(14) 0.0343(14) 0.0037(11) -0.0011(11) 0.0012(11)
O10 0.0367(13) 0.0373(14) 0.0397(14) -0.0002(11) 0.0069(11) 0.0099(11)
O11 0.0406(14) 0.0464(15) 0.0374(14) 0.0032(11) 0.0138(12) -0.0033(12)
O12 0.0347(13) 0.0365(13) 0.0460(15) -0.0058(11) 0.0095(11) -0.0041(11)
O13 0.0340(13) 0.0445(15) 0.0409(15) -0.0064(11) 0.0055(11) -0.0028(12)
O14 0.0385(14) 0.0629(17) 0.0352(14) -0.0063(13) 0.0155(12) -0.0075(13)
O15 0.0370(14) 0.0622(17) 0.0351(14) 0.0028(12) 0.0001(11) 0.0132(13)
O16 0.0437(15) 0.0428(15) 0.0516(16) -0.0004(12) 0.0153(13) 0.0189(12)
O17 0.0329(13) 0.0500(15) 0.0471(15) 0.0098(12) 0.0117(12) 0.0082(12)
O18 0.0501(16) 0.0320(13) 0.0602(18) 0.0073(12) 0.0165(13) -0.0011(12)
O19 0.0266(12) 0.0287(12) 0.0313(12) 0.0019(9) 0.0069(10) 0.0021(10)

loop_
_atom_type_symbol
_atom_type_description
_atom_type_scat_dispersion_real
_atom_type_scat_dispersion_imag
_atom_type_scat_source
C C 0.0033 0.0016 'International Tables Vol C Tables 4.2.6.8 and 6.1.1.4'
H H 0.0000 0.0000 'International Tables Vol C Tables 4.2.6.8 and 6.1.1.4'
N N 0.0061 0.0033 'International Tables Vol C Tables 4.2.6.8 and 6.1.1.4'
O O 0.0106 0.0060 'International Tables Vol C Tables 4.2.6.8 and 6.1.1.4'
Ni Ni 0.3393 1.1124 'International Tables Vol C Tables 4.2.6.8 and 6.1.1.4'
Mo Mo -1.6832 0.6857 'International Tables Vol C Tables 4.2.6.8 and 6.1.1.4'

loop_
_geom_angle_atom_site_label_1
_geom_angle_atom_site_label_2
_geom_angle_atom_site_label_3
_geom_angle_site_symmetry_1
_geom_angle_site_symmetry_3
_geom_angle
_geom_angle_publ_flag
N1 C1 C2 . . 123.1(4) ?
N1 C1 H1 . . 118.5 ?
C2 C1 H1 . . 118.5 ?
C1 C2 C3 . . 118.3(4) ?
C1 C2 H2 . . 120.8 ?
C3 C2 H2 . . 120.8 ?
C4 C3 C2 . . 119.2(4) ?
C4 C3 H3 . . 120.4 ?
C2 C3 H3 . . 120.4 ?
C3 C4 C5 . . 119.6(4) ?
C3 C4 H4 . . 120.2 ?
C5 C4 H4 . . 120.2 ?
N1 C5 C4 . . 121.0(3) ?
N1 C5 C6 . . 116.4(3) ?
C4 C5 C6 . . 122.6(3) ?
N2 C6 C7 . . 121.1(3) ?
N2 C6 C5 . . 115.0(3) ?
C7 C6 C5 . . 123.8(3) ?
C8 C7 C6 . . 119.6(4) ?
C8 C7 H7 . . 120.2 ?
C6 C7 H7 . . 120.2 ?
C9 C8 C7 . . 119.2(4) ?
C9 C8 H8 . . 120.4 ?
C7 C8 H8 . . 120.4 ?
C10 C9 C8 . . 118.9(4) ?
C10 C9 H9 . . 120.5 ?
C8 C9 H9 . . 120.5 ?
N2 C10 C9 . . 123.2(4) ?
N2 C10 H10 . . 118.4 ?
C9 C10 H10 . . 118.4 ?
N3 C11 C12 . . 123.1(4) ?
N3 C11 H11 . . 118.4 ?
C12 C11 H11 . . 118.4 ?
C13 C12 C11 . . 118.7(4) ?
C13 C12 H12 . . 120.7 ?
C11 C12 H12 . . 120.7 ?
C12 C13 C14 . . 119.2(4) ?
C12 C13 H13 . . 120.4 ?
C14 C13 H13 . . 120.4 ?
C15 C14 C13 . . 119.4(4) ?
C15 C14 H14 . . 120.3 ?
C13 C14 H14 . . 120.3 ?
N3 C15 C14 . . 121.8(3) ?
N3 C15 C16 . . 114.7(3) ?
C14 C15 C16 . . 123.5(3) ?
N4 C16 C17 . . 121.3(3) ?
N4 C16 C15 . . 115.7(3) ?
C17 C16 C15 . . 123.0(3) ?
C18 C17 C16 . . 118.9(4) ?
C18 C17 H17 . . 120.5 ?
C16 C17 H17 . . 120.5 ?
C19 C18 C17 . . 119.4(3) ?
C19 C18 H18 . . 120.3 ?
C17 C18 H18 . . 120.3 ?
C18 C19 C20 . . 118.3(3) ?
C18 C19 H19 . . 120.9 ?
C20 C19 H19 . . 120.9 ?
N4 C20 C19 . . 123.2(3) ?
N4 C20 H20 . . 118.4 ?
C19 C20 H20 . . 118.4 ?
N6 C21 C22 . . 122.2(4) ?
N6 C21 H21 . . 118.9 ?
C22 C21 H21 . . 118.9 ?
C23 C22 C21 . . 119.0(4) ?
C23 C22 H22 . . 120.5 ?
C21 C22 H22 . . 120.5 ?
C22 C23 C24 . . 118.7(4) ?
C22 C23 H23 . . 120.7 ?
C24 C23 H23 . . 120.7 ?
C23 C24 C25 . . 120.5(4) ?
C23 C24 H24 . . 119.8 ?
C25 C24 H24 . . 119.8 ?
N6 C25 C24 . . 120.5(4) ?
N6 C25 C26 . . 115.6(3) ?
C24 C25 C26 . . 123.9(3) ?
N5 C26 C27 . . 121.7(3) ?
N5 C26 C25 . . 115.2(3) ?
C27 C26 C25 . . 123.0(3) ?
C28 C27 C26 . . 119.0(4) ?
C28 C27 H27 . . 120.5 ?
C26 C27 H27 . . 120.5 ?
C29 C28 C27 . . 119.9(4) ?
C29 C28 H28 . . 120.0 ?
C27 C28 H28 . . 120.1 ?
C28 C29 C30 . . 118.5(4) ?
C28 C29 H29 . . 120.7 ?
C30 C29 H29 . . 120.7 ?
N5 C30 C29 . . 122.5(4) ?
N5 C30 H30 . . 118.7 ?
C29 C30 H30 . . 118.7 ?
O1 Mo1 O11 . . 103.71(12) ?
O1 Mo1 O9 . . 104.51(12) ?
O11 Mo1 O9 . . 89.01(10) ?
O1 Mo1 O18 . . 102.16(13) ?
O11 Mo1 O18 . . 87.81(11) ?
O9 Mo1 O18 . . 153.14(10) ?
O1 Mo1 O12 . . 103.36(12) ?
O11 Mo1 O12 . . 152.83(10) ?
O9 Mo1 O12 . . 86.40(10) ?
O18 Mo1 O12 . . 84.37(11) ?
O1 Mo1 O19 . . 178.41(12) ?
O11 Mo1 O19 . . 77.08(9) ?
O9 Mo1 O19 . . 76.84(9) ?
O18 Mo1 O19 . . 76.45(9) ?
O12 Mo1 O19 . . 75.79(8) ?
O3 Mo2 O14 . . 104.40(13) ?
O3 Mo2 O15 . . 103.63(13) ?
O14 Mo2 O15 . . 90.04(12) ?
O3 Mo2 O7 . . 103.27(13) ?
O14 Mo2 O7 . . 87.90(11) ?
O15 Mo2 O7 . . 152.67(10) ?
O3 Mo2 O13 . . 102.07(12) ?
O14 Mo2 O13 . . 153.52(10) ?
O15 Mo2 O13 . . 84.70(11) ?
O7 Mo2 O13 . . 85.10(11) ?
O3 Mo2 O19 . . 178.16(11) ?
O14 Mo2 O19 . . 77.42(9) ?
O15 Mo2 O19 . . 76.57(9) ?
O7 Mo2 O19 . . 76.39(8) ?
O13 Mo2 O19 . . 76.12(9) ?
O2 Mo3 O10 . . 103.34(12) ?
O2 Mo3 O7 . . 103.09(13) ?
O10 Mo3 O7 . . 88.85(11) ?
O2 Mo3 O9 . . 103.01(12) ?
O10 Mo3 O9 . . 88.04(10) ?
O7 Mo3 O9 . . 153.73(10) ?
O2 Mo3 O8 . . 102.91(12) ?
O10 Mo3 O8 . . 153.73(10) ?
O7 Mo3 O8 . . 86.47(11) ?
O9 Mo3 O8 . . 84.87(10) ?
O2 Mo3 O19 . . 179.07(11) ?
O10 Mo3 O19 . . 77.57(8) ?
O7 Mo3 O19 . . 77.10(9) ?
O9 Mo3 O19 . . 76.76(9) ?
O8 Mo3 O19 . . 76.19(8) ?
O5 Mo4 O13 . . 104.36(12) ?
O5 Mo4 O17 . . 104.04(12) ?
O13 Mo4 O17 . . 90.54(11) ?
O5 Mo4 O10 . . 102.90(12) ?
O13 Mo4 O10 . . 87.88(11) ?
O17 Mo4 O10 . . 152.54(10) ?
O5 Mo4 O11 . . 102.35(12) ?
O13 Mo4 O11 . . 153.12(10) ?
O17 Mo4 O11 . . 85.82(11) ?
O10 Mo4 O11 . . 83.35(10) ?
O5 Mo4 O19 . . 177.53(11) ?
O13 Mo4 O19 . . 77.82(9) ?
O17 Mo4 O19 . . 76.96(9) ?
O10 Mo4 O19 . . 75.92(8) ?
O11 Mo4 O19 . . 75.41(9) ?
O4 Mo5 O16 . . 104.16(13) ?
O4 Mo5 O18 . . 104.37(14) ?
O16 Mo5 O18 . . 89.58(11) ?
O4 Mo5 O15 . . 102.23(14) ?
O16 Mo5 O15 . . 87.55(11) ?
O18 Mo5 O15 . . 153.14(10) ?
O4 Mo5 O17 . . 102.54(13) ?
O16 Mo5 O17 . . 153.20(10) ?
O18 Mo5 O17 . . 85.97(11) ?
O15 Mo5 O17 . . 84.68(11) ?
O4 Mo5 O19 . . 177.68(13) ?
O16 Mo5 O19 . . 77.11(9) ?
O18 Mo5 O19 . . 77.50(9) ?
O15 Mo5 O19 . . 75.82(9) ?
O17 Mo5 O19 . . 76.12(9) ?
O6 Mo6 O12 . . 103.46(12) ?
O6 Mo6 O8 . . 103.67(12) ?
O12 Mo6 O8 . . 90.08(10) ?
O6 Mo6 O16 . . 103.22(12) ?
O12 Mo6 O16 . . 86.98(11) ?
O8 Mo6 O16 . . 152.90(10) ?
O6 Mo6 O14 . . 102.92(12) ?
O12 Mo6 O14 . . 153.44(10) ?
O8 Mo6 O14 . . 86.64(11) ?
O16 Mo6 O14 . . 84.12(11) ?
O6 Mo6 O19 . . 178.63(11) ?
O12 Mo6 O19 . . 77.51(9) ?
O8 Mo6 O19 . . 77.24(9) ?
O16 Mo6 O19 . . 75.83(9) ?
O14 Mo6 O19 . . 76.06(9) ?
C1 N1 C5 . . 118.7(3) ?
C1 N1 Ni1 . . 126.9(2) ?
C5 N1 Ni1 . . 114.3(2) ?
C10 N2 C6 . . 118.0(3) ?
C10 N2 Ni1 . . 126.5(2) ?
C6 N2 Ni1 . . 114.5(2) ?
C11 N3 C15 . . 117.8(3) ?
C11 N3 Ni1 . . 127.0(2) ?
C15 N3 Ni1 . . 114.6(2) ?
C20 N4 C16 . . 118.8(3) ?
C20 N4 Ni1 . . 125.7(2) ?
C16 N4 Ni1 . . 115.1(2) ?
C30 N5 C26 . . 118.3(3) ?
C30 N5 Ni1 . . 125.7(2) ?
C26 N5 Ni1 . . 114.9(2) ?
C21 N6 C25 . . 119.2(3) ?
C21 N6 Ni1 . . 125.4(3) ?
C25 N6 Ni1 . . 115.5(2) ?
N4 Ni1 N3 . . 78.88(11) ?
N4 Ni1 N2 . . 171.03(11) ?
N3 Ni1 N2 . . 98.46(11) ?
N4 Ni1 N6 . . 92.97(11) ?
N3 Ni1 N6 . . 96.64(11) ?
N2 Ni1 N6 . . 95.86(11) ?
N4 Ni1 N1 . . 92.93(11) ?
N3 Ni1 N1 . . 89.33(10) ?
N2 Ni1 N1 . . 78.42(11) ?
N6 Ni1 N1 . . 172.31(11) ?
N4 Ni1 N5 . . 97.11(11) ?
N3 Ni1 N5 . . 173.07(11) ?
N2 Ni1 N5 . . 86.35(11) ?
N6 Ni1 N5 . . 77.82(11) ?
N1 Ni1 N5 . . 96.56(11) ?
Mo3 O7 Mo2 . . 116.45(12) ?
Mo6 O8 Mo3 . . 116.48(11) ?
Mo1 O9 Mo3 . . 116.57(11) ?
Mo3 O10 Mo4 . . 116.47(12) ?
Mo1 O11 Mo4 . . 117.16(12) ?
Mo6 O12 Mo1 . . 116.61(11) ?
Mo4 O13 Mo2 . . 116.26(12) ?
Mo2 O14 Mo6 . . 116.55(12) ?
Mo2 O15 Mo5 . . 116.95(12) ?
Mo5 O16 Mo6 . . 116.83(12) ?
Mo4 O17 Mo5 . . 116.94(12) ?
Mo5 O18 Mo1 . . 116.14(12) ?
Mo3 O19 Mo5 . . 179.53(11) ?
Mo3 O19 Mo6 . . 90.08(7) ?
Mo5 O19 Mo6 . . 90.07(7) ?
Mo3 O19 Mo2 . . 90.06(7) ?
Mo5 O19 Mo2 . . 90.38(7) ?
Mo6 O19 Mo2 . . 89.97(7) ?
Mo3 O19 Mo1 . . 89.65(7) ?
Mo5 O19 Mo1 . . 89.91(7) ?
Mo6 O19 Mo1 . . 89.95(7) ?
Mo2 O19 Mo1 . . 179.69(11) ?
Mo3 O19 Mo4 . . 89.93(7) ?
Mo5 O19 Mo4 . . 89.92(7) ?
Mo6 O19 Mo4 . . 179.72(12) ?
Mo2 O19 Mo4 . . 89.75(7) ?
Mo1 O19 Mo4 . . 90.33(7) ?

loop_
_geom_bond_atom_site_label_1
_geom_bond_atom_site_label_2
_geom_bond_site_symmetry_2
_geom_bond_distance
_geom_bond_publ_flag
C1 N1 . 1.341(4) ?
C1 C2 . 1.369(5) ?
C1 H1 . 0.9300 ?
C2 C3 . 1.381(5) ?
C2 H2 . 0.9300 ?
C3 C4 . 1.369(5) ?
C3 H3 . 0.9300 ?
C4 C5 . 1.391(5) ?
C4 H4 . 0.9300 ?
C5 N1 . 1.336(4) ?
C5 C6 . 1.472(5) ?
C6 N2 . 1.353(4) ?
C6 C7 . 1.383(5) ?
C7 C8 . 1.377(6) ?
C7 H7 . 0.9300 ?
C8 C9 . 1.361(6) ?
C8 H8 . 0.9300 ?
C9 C10 . 1.371(5) ?
C9 H9 . 0.9300 ?
C10 N2 . 1.338(4) ?
C10 H10 . 0.9300 ?
C11 N3 . 1.339(4) ?
C11 C12 . 1.374(5) ?
C11 H11 . 0.9300 ?
C12 C13 . 1.370(6) ?
C12 H12 . 0.9300 ?
C13 C14 . 1.377(5) ?
C13 H13 . 0.9300 ?
C14 C15 . 1.375(5) ?
C14 H14 . 0.9300 ?
C15 N3 . 1.353(4) ?
C15 C16 . 1.487(5) ?
C16 N4 . 1.339(4) ?
C16 C17 . 1.390(5) ?
C17 C18 . 1.385(5) ?
C17 H17 . 0.9300 ?
C18 C19 . 1.376(5) ?
C18 H18 . 0.9300 ?
C19 C20 . 1.372(5) ?
C19 H19 . 0.9300 ?
C20 N4 . 1.338(4) ?
C20 H20 . 0.9300 ?
C21 N6 . 1.341(4) ?
C21 C22 . 1.376(5) ?
C21 H21 . 0.9300 ?
C22 C23 . 1.368(6) ?
C22 H22 . 0.9300 ?
C23 C24 . 1.372(6) ?
C23 H23 . 0.9300 ?
C24 C25 . 1.378(5) ?
C24 H24 . 0.9300 ?
C25 N6 . 1.342(4) ?
C25 C26 . 1.481(5) ?
C26 N5 . 1.344(4) ?
C26 C27 . 1.382(5) ?
C27 C28 . 1.371(6) ?
C27 H27 . 0.9300 ?
C28 C29 . 1.367(6) ?
C28 H28 . 0.9300 ?
C29 C30 . 1.379(5) ?
C29 H29 . 0.9300 ?
C30 N5 . 1.343(4) ?
C30 H30 . 0.9300 ?
Mo1 O1 . 1.679(3) ?
Mo1 O11 . 1.888(2) ?
Mo1 O9 . 1.906(2) ?
Mo1 O18 . 1.952(3) ?
Mo1 O12 . 1.967(2) ?
Mo1 O19 . 2.325(2) ?
Mo2 O3 . 1.680(3) ?
Mo2 O14 . 1.885(2) ?
Mo2 O15 . 1.903(3) ?
Mo2 O7 . 1.937(2) ?
Mo2 O13 . 1.981(2) ?
Mo2 O19 . 2.320(2) ?
Mo3 O2 . 1.680(2) ?
Mo3 O10 . 1.894(2) ?
Mo3 O7 . 1.914(2) ?
Mo3 O9 . 1.933(2) ?
Mo3 O8 . 1.956(2) ?
Mo3 O19 . 2.308(2) ?
Mo4 O5 . 1.681(2) ?
Mo4 O13 . 1.879(2) ?
Mo4 O17 . 1.892(2) ?
Mo4 O10 . 1.958(2) ?
Mo4 O11 . 1.977(2) ?
Mo4 O19 . 2.327(2) ?
Mo5 O4 . 1.680(3) ?
Mo5 O16 . 1.888(2) ?
Mo5 O18 . 1.910(3) ?
Mo5 O15 . 1.953(3) ?
Mo5 O17 . 1.955(3) ?
Mo5 O19 . 2.314(2) ?
Mo6 O6 . 1.675(3) ?
Mo6 O12 . 1.887(2) ?
Mo6 O8 . 1.891(2) ?
Mo6 O16 . 1.956(2) ?
Mo6 O14 . 1.966(2) ?
Mo6 O19 . 2.315(2) ?
N4 Ni1 . 2.066(3) y
N3 Ni1 . 2.078(3) y
N2 Ni1 . 2.082(3) y
N6 Ni1 . 2.095(3) y
N1 Ni1 . 2.101(3) y
N5 Ni1 . 2.105(3) y

loop_
_geom_hbond_atom_site_label_D
_geom_hbond_atom_site_label_H
_geom_hbond_atom_site_label_A
_geom_hbond_site_symmetry_A
_geom_hbond_distance_DH
_geom_hbond_distance_HA
_geom_hbond_distance_DA
_geom_hbond_angle_DHA
C29 H29 O11 2_556 0.93 2.48 3.293(5) 145.5
C2 H2 O1 3_667 0.93 2.66 3.381(5) 134.4
C14 H14 O5 3_667 0.93 2.67 3.386(4) 134.7
C14 H14 O11 3_667 0.93 2.75 3.396(4) 127.3
C8 H8 O2 4_565 0.93 2.66 3.228(5) 120.1
C7 H7 O2 4_565 0.93 2.53 3.169(4) 126.0
C12 H12 O16 2_656 0.93 2.54 3.241(4) 132.2
C9 H9 O15 3_666 0.93 2.36 3.165(4) 144.3
C21 H21 O3 1_565 0.93 2.54 3.163(5) 124.2
